data_7219596
loop_
_publ_author_name
'Roy, Sima'
'Pramanik, Shuvam'
'Ghorui, Tapas'
'Pramanik, Kausikisankar'

_publ_section_title
;
 Insight into Luminescent Bisazoaromatic CNN Pincer Palladacycle:
 Synthesis, Structure, Electrochemistry and Some Catalytic Applications in
 C--C Coupling
;
_journal_name_full 'RSC Adv.'
_journal_paper_doi 10.1039/C4RA16584E
_journal_year 2015
_chemical_formula_moiety 'C18 H14 N4'
_chemical_formula_sum 'C18 H14 N4'
_chemical_formula_weight 286.33
_chemical_name_systematic
; 
 ? 
;
_space_group_IT_number 14
_symmetry_cell_setting monoclinic
_symmetry_Int_Tables_number 14
_symmetry_space_group_name_Hall '-P 2ybc'
_symmetry_space_group_name_H-M 'P 1 21/c 1'
_atom_sites_solution_hydrogens geom
_atom_sites_solution_primary direct
_atom_sites_solution_secondary difmap
_audit_creation_method SHELXL-97
_audit_update_record
;
2014-10-29 deposited with the CCDC.
2015-02-16 downloaded from the CCDC.
;
_cell_angle_alpha 90.00
_cell_angle_beta 108.4570(10)
_cell_angle_gamma 90.00
_cell_formula_units_Z 4
_cell_length_a 9.1369(2)
_cell_length_b 17.8053(4)
_cell_length_c 9.7509(2)
_cell_measurement_reflns_used 1228
_cell_measurement_temperature 296(2)
_cell_measurement_theta_max 27.48
_cell_measurement_theta_min 2.29
_cell_volume 1504.73(6)
_computing_cell_refinement 'SMART APEX II'
_computing_data_collection 'SMART APEX II (Bruker,2010)'
_computing_data_reduction 'SAINT (Bruker,2000)'
_computing_molecular_graphics 'Ortep-3v2 for windows (Farrugia, 1997)'
_computing_publication_material 'PLATON (Spek, 2008)'
_computing_structure_refinement 'SHELXL-97 (Sheldrick, 2008)'
_computing_structure_solution 'SHELXS-97 (Sheldrick, 2008)'
_diffrn_ambient_temperature 296(2)
_diffrn_measured_fraction_theta_full 0.997
_diffrn_measured_fraction_theta_max 0.997
_diffrn_measurement_device_type 'CCD area-detector'
_diffrn_measurement_method 'phi and omega scans'
_diffrn_radiation_monochromator graphite
_diffrn_radiation_source 'fine-focus sealed tube'
_diffrn_radiation_type MoK\a
_diffrn_radiation_wavelength 0.71073
_diffrn_reflns_av_R_equivalents 0.0285
_diffrn_reflns_av_sigmaI/netI 0.0170
_diffrn_reflns_limit_h_max 11
_diffrn_reflns_limit_h_min -11
_diffrn_reflns_limit_k_max 22
_diffrn_reflns_limit_k_min -23
_diffrn_reflns_limit_l_max 12
_diffrn_reflns_limit_l_min -12
_diffrn_reflns_number 23323
_diffrn_reflns_theta_full 27.48
_diffrn_reflns_theta_max 27.48
_diffrn_reflns_theta_min 2.29
_exptl_absorpt_coefficient_mu 0.078
_exptl_absorpt_correction_T_max 0.981
_exptl_absorpt_correction_T_min 0.960
_exptl_absorpt_correction_type multi-scan
_exptl_absorpt_process_details 'Sadabs(Sheldrick, 1996)'
_exptl_crystal_colour Red
_exptl_crystal_density_diffrn 1.264
_exptl_crystal_density_method 'not measured'
_exptl_crystal_description parallelopiped
_exptl_crystal_F_000 600
_exptl_crystal_size_max 0.58
_exptl_crystal_size_mid 0.45
_exptl_crystal_size_min 0.22
_refine_diff_density_max 0.173
_refine_diff_density_min -0.137
_refine_diff_density_rms 0.033
_refine_ls_extinction_coef 0.0168(19)
_refine_ls_extinction_expression Fc^*^=kFc[1+0.001xFc^2^\l^3^/sin(2\q)]^-1/4^
_refine_ls_extinction_method SHELXL
_refine_ls_goodness_of_fit_ref 1.041
_refine_ls_hydrogen_treatment constr
_refine_ls_matrix_type full
_refine_ls_number_parameters 200
_refine_ls_number_reflns 3445
_refine_ls_number_restraints 0
_refine_ls_restrained_S_all 1.041
_refine_ls_R_factor_all 0.0536
_refine_ls_R_factor_gt 0.0407
_refine_ls_shift/su_max 0.000
_refine_ls_shift/su_mean 0.000
_refine_ls_structure_factor_coef Fsqd
_refine_ls_weighting_details 'calc w=1/[\s^2^(Fo^2^)+(0.0523P)^2^+0.2049P] where P=(Fo^2^+2Fc^2^)/3'
_refine_ls_weighting_scheme calc
_refine_ls_wR_factor_gt 0.1059
_refine_ls_wR_factor_ref 0.1159
_reflns_number_gt 2681
_reflns_number_total 3445
_reflns_threshold_expression >2sigma(I)
_cod_data_source_file c4ra16584e2.cif
_cod_data_source_block 2-(Phenylazo)azobenzene
_cod_depositor_comments
;
The following automatic conversions were performed:

'_symmetry_cell_setting' value 'MOnoclinic' changed to 'monoclinic'
according to
/usr/data/users/saulius/crontab/automatic-downloads/rss-feeds/RSC/lib/dictionaries/cif_core.dic
dictionary named 'cif_core.dic' version 2.4.2 from 2011-04-26.

Automatic conversion script
Id: cif_fix_values 3008 2015-01-20 13:52:24Z robertas 
;
_cod_original_sg_symbol_Hall -P2ybc
_cod_original_sg_symbol_H-M P2(1)/c
_cod_database_code 7219596

loop_
_symmetry_equiv_pos_as_xyz
'x, y, z'
'-x, y+1/2, -z+1/2'
'-x, -y, -z'
'x, -y-1/2, z-1/2'

loop_
_atom_site_label
_atom_site_type_symbol
_atom_site_fract_x
_atom_site_fract_y
_atom_site_fract_z
_atom_site_U_iso_or_equiv
_atom_site_adp_type
_atom_site_occupancy
_atom_site_symmetry_multiplicity
_atom_site_calc_flag
_atom_site_refinement_flags
N1 N 0.71351(11) 0.04581(5) 1.00042(10) 0.0493(2) Uani 1 1 d .
N2 N 0.65131(11) 0.10653(5) 0.95169(10) 0.0498(3) Uani 1 1 d .
N3 N 0.47116(11) 0.21652(5) 0.79272(10) 0.0468(2) Uani 1 1 d .
N4 N 0.40522(12) 0.27325(5) 0.72764(11) 0.0524(3) Uani 1 1 d .
C1 C 0.59994(16) 0.06143(7) 1.19914(15) 0.0598(3) Uani 1 1 d .
H1 H 0.5483 0.1050 1.1583 0.072 Uiso 1 1 calc R
C2 C 0.58929(19) 0.03477(9) 1.32788(17) 0.0746(4) Uani 1 1 d .
H2 H 0.5304 0.0607 1.3746 0.090 Uiso 1 1 calc R
C3 C 0.66512(19) -0.03013(10) 1.38851(16) 0.0776(4) Uani 1 1 d .
H3 H 0.6582 -0.0474 1.4763 0.093 Uiso 1 1 calc R
C4 C 0.75036(18) -0.06909(9) 1.31978(17) 0.0725(4) Uani 1 1 d .
H4 H 0.8000 -0.1133 1.3599 0.087 Uiso 1 1 calc R
C5 C 0.76264(15) -0.04286(7) 1.19115(14) 0.0593(3) Uani 1 1 d .
H5 H 0.8210 -0.0693 1.1446 0.071 Uiso 1 1 calc R
C6 C 0.68857(13) 0.02252(6) 1.13096(12) 0.0468(3) Uani 1 1 d .
C7 C 0.68411(13) 0.13133(6) 0.82547(12) 0.0465(3) Uani 1 1 d .
C8 C 0.80239(15) 0.10127(8) 0.78070(14) 0.0621(3) Uani 1 1 d .
H8 H 0.8616 0.0619 0.8322 0.074 Uiso 1 1 calc R
C9 C 0.83195(17) 0.12946(9) 0.66121(16) 0.0710(4) Uani 1 1 d .
H9 H 0.9099 0.1085 0.6311 0.085 Uiso 1 1 calc R
C10 C 0.74642(16) 0.18880(9) 0.58556(14) 0.0665(4) Uani 1 1 d .
H10 H 0.7683 0.2082 0.5057 0.080 Uiso 1 1 calc R
C11 C 0.62934(15) 0.21940(7) 0.62737(13) 0.0544(3) Uani 1 1 d .
H11 H 0.5718 0.2592 0.5755 0.065 Uiso 1 1 calc R
C12 C 0.59661(13) 0.19088(6) 0.74751(11) 0.0445(3) Uani 1 1 d .
C13 C 0.27381(13) 0.29645(6) 0.76577(12) 0.0471(3) Uani 1 1 d .
C14 C 0.21517(15) 0.25803(7) 0.86029(14) 0.0557(3) Uani 1 1 d .
H14 H 0.2648 0.2153 0.9075 0.067 Uiso 1 1 calc R
C15 C 0.08271(17) 0.28353(8) 0.88398(17) 0.0681(4) Uani 1 1 d .
H15 H 0.0428 0.2577 0.9470 0.082 Uiso 1 1 calc R
C16 C 0.00916(16) 0.34700(9) 0.81486(17) 0.0699(4) Uani 1 1 d .
H16 H -0.0806 0.3637 0.8306 0.084 Uiso 1 1 calc R
C17 C 0.06846(16) 0.38568(8) 0.72266(17) 0.0701(4) Uani 1 1 d .
H17 H 0.0192 0.4288 0.6766 0.084 Uiso 1 1 calc R
C18 C 0.20094(15) 0.36081(8) 0.69809(15) 0.0615(3) Uani 1 1 d .
H18 H 0.2413 0.3873 0.6361 0.074 Uiso 1 1 calc R

loop_
_atom_site_aniso_label
_atom_site_aniso_U_11
_atom_site_aniso_U_22
_atom_site_aniso_U_33
_atom_site_aniso_U_23
_atom_site_aniso_U_13
_atom_site_aniso_U_12
N1 0.0482(5) 0.0464(5) 0.0537(5) 0.0026(4) 0.0165(4) 0.0026(4)
N2 0.0495(5) 0.0498(5) 0.0520(5) 0.0049(4) 0.0189(4) 0.0067(4)
N3 0.0475(5) 0.0491(5) 0.0455(5) 0.0013(4) 0.0172(4) 0.0064(4)
N4 0.0525(6) 0.0532(6) 0.0558(6) 0.0074(4) 0.0232(5) 0.0095(4)
C1 0.0584(7) 0.0592(7) 0.0668(8) 0.0053(6) 0.0270(6) 0.0018(6)
C2 0.0767(10) 0.0860(10) 0.0734(9) 0.0016(8) 0.0412(8) -0.0021(8)
C3 0.0772(10) 0.0965(11) 0.0621(8) 0.0185(8) 0.0264(8) -0.0127(9)
C4 0.0688(9) 0.0710(9) 0.0753(9) 0.0254(7) 0.0192(7) 0.0014(7)
C5 0.0582(7) 0.0547(7) 0.0657(8) 0.0080(6) 0.0205(6) 0.0031(6)
C6 0.0412(6) 0.0462(6) 0.0518(6) 0.0005(5) 0.0131(5) -0.0062(4)
C7 0.0448(6) 0.0501(6) 0.0461(6) -0.0012(5) 0.0165(5) 0.0027(5)
C8 0.0580(8) 0.0699(8) 0.0638(8) 0.0101(6) 0.0272(6) 0.0197(6)
C9 0.0629(8) 0.0927(10) 0.0686(8) 0.0078(7) 0.0367(7) 0.0234(8)
C10 0.0664(8) 0.0867(10) 0.0561(7) 0.0118(7) 0.0331(7) 0.0133(7)
C11 0.0565(7) 0.0612(7) 0.0483(6) 0.0063(5) 0.0206(5) 0.0092(6)
C12 0.0435(6) 0.0476(6) 0.0434(6) -0.0032(4) 0.0152(4) 0.0015(5)
C13 0.0446(6) 0.0500(6) 0.0472(6) -0.0016(5) 0.0152(5) 0.0038(5)
C14 0.0550(7) 0.0546(7) 0.0613(7) 0.0056(6) 0.0239(6) 0.0072(6)
C15 0.0614(8) 0.0753(9) 0.0780(9) 0.0059(7) 0.0370(7) 0.0047(7)
C16 0.0501(7) 0.0769(9) 0.0867(10) -0.0031(8) 0.0272(7) 0.0119(7)
C17 0.0561(8) 0.0648(8) 0.0871(10) 0.0093(7) 0.0194(7) 0.0184(6)
C18 0.0572(7) 0.0609(8) 0.0685(8) 0.0135(6) 0.0228(6) 0.0112(6)

loop_
_atom_type_symbol
_atom_type_description
_atom_type_scat_dispersion_real
_atom_type_scat_dispersion_imag
_atom_type_scat_source
C C 0.0033 0.0016 'International Tables Vol C Tables 4.2.6.8 and 6.1.1.4'
H H 0.0000 0.0000 'International Tables Vol C Tables 4.2.6.8 and 6.1.1.4'
N N 0.0061 0.0033 'International Tables Vol C Tables 4.2.6.8 and 6.1.1.4'

loop_
_geom_angle_atom_site_label_1
_geom_angle_atom_site_label_2
_geom_angle_atom_site_label_3
_geom_angle
N2 N1 C6 114.30(9)
N1 N2 C7 113.79(9)
N4 N3 C12 114.16(9)
N3 N4 C13 114.49(10)
C2 C1 C6 119.15(13)
C2 C1 H1 120.4
C6 C1 H1 120.4
C1 C2 C3 120.62(14)
C1 C2 H2 119.7
C3 C2 H2 119.7
C4 C3 C2 120.10(14)
C4 C3 H3 120.0
C2 C3 H3 120.0
C3 C4 C5 119.90(14)
C3 C4 H4 120.0
C5 C4 H4 120.0
C4 C5 C6 120.21(13)
C4 C5 H5 119.9
C6 C5 H5 119.9
C5 C6 C1 120.00(11)
C5 C6 N1 115.46(11)
C1 C6 N1 124.53(11)
C8 C7 C12 119.16(11)
C8 C7 N2 123.16(10)
C12 C7 N2 117.62(9)
C9 C8 C7 120.40(12)
C9 C8 H8 119.8
C7 C8 H8 119.8
C8 C9 C10 120.23(12)
C8 C9 H9 119.9
C10 C9 H9 119.9
C11 C10 C9 120.51(12)
C11 C10 H10 119.7
C9 C10 H10 119.7
C10 C11 C12 120.01(12)
C10 C11 H11 120.0
C12 C11 H11 120.0
C11 C12 C7 119.68(10)
C11 C12 N3 123.39(10)
C7 C12 N3 116.83(10)
C18 C13 C14 119.84(11)
C18 C13 N4 115.69(11)
C14 C13 N4 124.45(10)
C15 C14 C13 119.60(12)
C15 C14 H14 120.2
C13 C14 H14 120.2
C16 C15 C14 120.43(13)
C16 C15 H15 119.8
C14 C15 H15 119.8
C17 C16 C15 119.97(13)
C17 C16 H16 120.0
C15 C16 H16 120.0
C16 C17 C18 120.18(13)
C16 C17 H17 119.9
C18 C17 H17 119.9
C17 C18 C13 119.96(13)
C17 C18 H18 120.0
C13 C18 H18 120.0

loop_
_geom_bond_atom_site_label_1
_geom_bond_atom_site_label_2
_geom_bond_distance
N1 N2 1.2436(13)
N1 C6 1.4240(15)
N2 C7 1.4259(15)
N3 N4 1.2426(13)
N3 C12 1.4270(14)
N4 C13 1.4259(15)
C1 C2 1.3740(19)
C1 C6 1.3851(17)
C1 H1 0.9300
C2 C3 1.380(2)
C2 H2 0.9300
C3 C4 1.367(2)
C3 H3 0.9300
C4 C5 1.3758(19)
C4 H4 0.9300
C5 C6 1.3808(16)
C5 H5 0.9300
C7 C8 1.3942(16)
C7 C12 1.3988(16)
C8 C9 1.3717(19)
C8 H8 0.9300
C9 C10 1.3807(19)
C9 H9 0.9300
C10 C11 1.3724(17)
C10 H10 0.9300
C11 C12 1.3934(16)
C11 H11 0.9300
C13 C18 1.3834(16)
C13 C14 1.3847(17)
C14 C15 1.3788(18)
C14 H14 0.9300
C15 C16 1.377(2)
C15 H15 0.9300
C16 C17 1.373(2)
C16 H16 0.9300
C17 C18 1.3792(19)
C17 H17 0.9300
C18 H18 0.9300
